data_4106634
loop_
_publ_author_name
'Wenshan Ren'
'Guofu Zi'
'De-Cai Fang'
'Marc D. Walter'

_publ_section_title
;
 Thorium Oxo and Sulfido Metallocenes: Synthesis, Structure, Reactivity,
 and Computational Studies
;
_journal_name_full 'Journal of the American Chemical Society'
_journal_page_first 13183
_journal_page_last 13196
_journal_paper_doi 10.1021/ja205280k
_journal_volume 133
_journal_year 2011
_chemical_formula_moiety 'C38 H67 N O Si Th'
_chemical_formula_sum 'C38 H67 N O Si Th'
_chemical_formula_weight 814.06
_chemical_name_systematic
;
 ?
;
_space_group_IT_number 14
_symmetry_cell_setting monoclinic
_symmetry_space_group_name_Hall '-P 2ybc'
_symmetry_space_group_name_H-M 'P 1 21/c 1'
_atom_sites_solution_hydrogens geom
_atom_sites_solution_primary direct
_atom_sites_solution_secondary difmap
_audit_creation_method SHELXL-97
_cell_angle_alpha 90.00
_cell_angle_beta 98.4880(10)
_cell_angle_gamma 90.00
_cell_formula_units_Z 4
_cell_length_a 11.5414(10)
_cell_length_b 17.3182(14)
_cell_length_c 20.2061(17)
_cell_measurement_reflns_used 4659
_cell_measurement_temperature 150(2)
_cell_measurement_theta_max 24.68
_cell_measurement_theta_min 2.25
_cell_volume 3994.5(6)
_computing_cell_refinement 'Bruker SMART'
_computing_data_collection 'Bruker SMART'
_computing_data_reduction 'Bruker SAINT'
_computing_molecular_graphics 'Bruker SHELXTL'
_computing_publication_material 'Bruker SHELXTL'
_computing_structure_refinement 'SHELXL-97 (Sheldrick, 1997)'
_computing_structure_solution 'SHELXS-97 (Sheldrick, 1990)'
_diffrn_ambient_temperature 150(2)
_diffrn_measured_fraction_theta_full 0.986
_diffrn_measured_fraction_theta_max 0.986
_diffrn_measurement_device_type 'CCD area detector'
_diffrn_measurement_method 'phi and omega scans'
_diffrn_radiation_monochromator graphite
_diffrn_radiation_source 'fine-focus sealed tube'
_diffrn_radiation_type MoK\a
_diffrn_radiation_wavelength 0.71073
_diffrn_reflns_av_R_equivalents 0.0600
_diffrn_reflns_av_sigmaI/netI 0.0758
_diffrn_reflns_limit_h_max 15
_diffrn_reflns_limit_h_min -15
_diffrn_reflns_limit_k_max 13
_diffrn_reflns_limit_k_min -22
_diffrn_reflns_limit_l_max 26
_diffrn_reflns_limit_l_min -26
_diffrn_reflns_number 23595
_diffrn_reflns_theta_full 27.66
_diffrn_reflns_theta_max 27.66
_diffrn_reflns_theta_min 2.14
_exptl_absorpt_coefficient_mu 3.789
_exptl_absorpt_correction_T_max 0.6003
_exptl_absorpt_correction_T_min 0.3269
_exptl_absorpt_correction_type multi-scan
_exptl_absorpt_process_details SADABS
_exptl_crystal_colour colorless
_exptl_crystal_density_diffrn 1.354
_exptl_crystal_description block
_exptl_crystal_F_000 1656
_exptl_crystal_size_max 0.38
_exptl_crystal_size_mid 0.22
_exptl_crystal_size_min 0.15
_refine_diff_density_max 1.006
_refine_diff_density_min -0.741
_refine_diff_density_rms 0.133
_refine_ls_extinction_method none
_refine_ls_goodness_of_fit_ref 0.995
_refine_ls_hydrogen_treatment constr
_refine_ls_matrix_type full
_refine_ls_number_parameters 400
_refine_ls_number_reflns 9215
_refine_ls_number_restraints 0
_refine_ls_restrained_S_all 0.995
_refine_ls_R_factor_all 0.0548
_refine_ls_R_factor_gt 0.0370
_refine_ls_shift/su_max 0.003
_refine_ls_shift/su_mean 0.000
_refine_ls_structure_factor_coef Fsqd
_refine_ls_weighting_details 'calc w=1/[\s^2^(Fo^2^)+(0.0122P)^2^+0.0000P] where P=(Fo^2^+2Fc^2^)/3'
_refine_ls_weighting_scheme calc
_refine_ls_wR_factor_gt 0.0738
_refine_ls_wR_factor_ref 0.0802
_reflns_number_gt 7145
_reflns_number_total 9215
_reflns_threshold_expression >2sigma(I)
_cod_data_source_file ja205280k_si_002_05.cif
_cod_data_source_block compound12
_cod_database_code 4106634

loop_
_symmetry_equiv_pos_as_xyz
'x, y, z'
'-x, y+1/2, -z+1/2'
'-x, -y, -z'
'x, -y-1/2, z-1/2'

loop_
_atom_site_label
_atom_site_type_symbol
_atom_site_fract_x
_atom_site_fract_y
_atom_site_fract_z
_atom_site_U_iso_or_equiv
_atom_site_adp_type
_atom_site_occupancy
_atom_site_symmetry_multiplicity
_atom_site_calc_flag
_atom_site_refinement_flags
C1 C 0.5055(4) 0.0147(2) 0.1674(2) 0.0198(9) Uani 1 1 d .
C2 C 0.5373(4) -0.0292(2) 0.2277(2) 0.0200(9) Uani 1 1 d .
C3 C 0.4493(4) -0.0876(2) 0.2272(2) 0.0215(9) Uani 1 1 d .
H3 H 0.4472 -0.1248 0.2615 0.026 Uiso 1 1 calc R
C4 C 0.3665(4) -0.0824(2) 0.1690(2) 0.0204(9) Uani 1 1 d .
C5 C 0.3998(4) -0.0188(2) 0.1334(2) 0.0193(9) Uani 1 1 d .
H5 H 0.3581 -0.0004 0.0923 0.023 Uiso 1 1 calc R
C6 C 0.5722(4) 0.0710(3) 0.1273(2) 0.0250(10) Uani 1 1 d .
C7 C 0.4868(4) 0.1240(3) 0.0821(2) 0.0344(12) Uani 1 1 d .
H7A H 0.4433 0.1561 0.1100 0.052 Uiso 1 1 calc R
H7B H 0.4316 0.0924 0.0520 0.052 Uiso 1 1 calc R
H7C H 0.5310 0.1573 0.0557 0.052 Uiso 1 1 calc R
C8 C 0.6354(4) 0.0192(3) 0.0811(2) 0.0347(12) Uani 1 1 d .
H8A H 0.6804 0.0517 0.0544 0.052 Uiso 1 1 calc R
H8B H 0.5771 -0.0104 0.0512 0.052 Uiso 1 1 calc R
H8C H 0.6885 -0.0163 0.1085 0.052 Uiso 1 1 calc R
C9 C 0.6636(4) 0.1239(3) 0.1667(2) 0.0338(12) Uani 1 1 d .
H9A H 0.6253 0.1577 0.1959 0.051 Uiso 1 1 calc R
H9B H 0.7009 0.1555 0.1356 0.051 Uiso 1 1 calc R
H9C H 0.7231 0.0925 0.1941 0.051 Uiso 1 1 calc R
C10 C 0.6471(4) -0.0296(2) 0.2807(2) 0.0255(10) Uani 1 1 d .
C11 C 0.7542(4) -0.0547(3) 0.2484(3) 0.0347(12) Uani 1 1 d .
H11A H 0.8225 -0.0602 0.2832 0.052 Uiso 1 1 calc R
H11B H 0.7705 -0.0156 0.2159 0.052 Uiso 1 1 calc R
H11C H 0.7377 -0.1042 0.2255 0.052 Uiso 1 1 calc R
C12 C 0.6680(4) 0.0474(3) 0.3172(2) 0.0315(11) Uani 1 1 d .
H12A H 0.6019 0.0588 0.3410 0.047 Uiso 1 1 calc R
H12B H 0.6752 0.0885 0.2847 0.047 Uiso 1 1 calc R
H12C H 0.7403 0.0445 0.3493 0.047 Uiso 1 1 calc R
C13 C 0.6352(4) -0.0896(3) 0.3356(2) 0.0362(12) Uani 1 1 d .
H13A H 0.7068 -0.0897 0.3684 0.054 Uiso 1 1 calc R
H13B H 0.6232 -0.1409 0.3153 0.054 Uiso 1 1 calc R
H13C H 0.5681 -0.0762 0.3579 0.054 Uiso 1 1 calc R
C14 C 0.2660(4) -0.1376(2) 0.1448(2) 0.0255(10) Uani 1 1 d .
C15 C 0.1482(4) -0.1023(3) 0.1554(3) 0.0362(12) Uani 1 1 d .
H15A H 0.1501 -0.0894 0.2027 0.054 Uiso 1 1 calc R
H15B H 0.0853 -0.1396 0.1417 0.054 Uiso 1 1 calc R
H15C H 0.1339 -0.0554 0.1283 0.054 Uiso 1 1 calc R
C16 C 0.2645(5) -0.1548(3) 0.0706(2) 0.0438(14) Uani 1 1 d .
H16A H 0.2488 -0.1071 0.0448 0.066 Uiso 1 1 calc R
H16B H 0.2031 -0.1927 0.0558 0.066 Uiso 1 1 calc R
H16C H 0.3407 -0.1756 0.0636 0.066 Uiso 1 1 calc R
C17 C 0.2849(4) -0.2146(2) 0.1833(3) 0.0340(12) Uani 1 1 d .
H17A H 0.3606 -0.2366 0.1770 0.051 Uiso 1 1 calc R
H17B H 0.2221 -0.2507 0.1664 0.051 Uiso 1 1 calc R
H17C H 0.2839 -0.2053 0.2311 0.051 Uiso 1 1 calc R
C18 C 0.1811(4) 0.0996(2) 0.3417(2) 0.0220(9) Uani 1 1 d .
C19 C 0.2983(4) 0.1029(2) 0.3779(2) 0.0208(9) Uani 1 1 d .
C20 C 0.3366(4) 0.0248(2) 0.3859(2) 0.0216(9) Uani 1 1 d .
H20 H 0.4130 0.0096 0.4057 0.026 Uiso 1 1 calc R
C21 C 0.2470(4) -0.0269(2) 0.3608(2) 0.0247(10) Uani 1 1 d .
C22 C 0.1531(4) 0.0203(3) 0.3315(2) 0.0243(10) Uani 1 1 d .
H22 H 0.0811 0.0014 0.3082 0.029 Uiso 1 1 calc R
C23 C 0.0840(4) 0.1613(3) 0.3261(2) 0.0276(10) Uani 1 1 d .
C24 C -0.0266(4) 0.1239(3) 0.2874(2) 0.0371(12) Uani 1 1 d .
H24A H -0.0064 0.0970 0.2480 0.056 Uiso 1 1 calc R
H24B H -0.0850 0.1639 0.2731 0.056 Uiso 1 1 calc R
H24C H -0.0590 0.0868 0.3164 0.056 Uiso 1 1 calc R
C25 C 0.0492(5) 0.1914(3) 0.3925(2) 0.0402(13) Uani 1 1 d .
H25A H 0.0287 0.1477 0.4193 0.060 Uiso 1 1 calc R
H25B H -0.0184 0.2260 0.3828 0.060 Uiso 1 1 calc R
H25C H 0.1152 0.2196 0.4175 0.060 Uiso 1 1 calc R
C26 C 0.1176(5) 0.2275(3) 0.2826(2) 0.0356(12) Uani 1 1 d .
H26A H 0.1878 0.2534 0.3055 0.053 Uiso 1 1 calc R
H26B H 0.0530 0.2646 0.2747 0.053 Uiso 1 1 calc R
H26C H 0.1336 0.2070 0.2397 0.053 Uiso 1 1 calc R
C27 C 0.3688(4) 0.1659(3) 0.4210(2) 0.0281(11) Uani 1 1 d .
C28 C 0.3392(5) 0.1546(3) 0.4921(2) 0.0405(13) Uani 1 1 d .
H28A H 0.3767 0.1954 0.5214 0.061 Uiso 1 1 calc R
H28B H 0.3680 0.1041 0.5092 0.061 Uiso 1 1 calc R
H28C H 0.2541 0.1571 0.4910 0.061 Uiso 1 1 calc R
C29 C 0.3478(5) 0.2502(3) 0.4011(3) 0.0397(13) Uani 1 1 d .
H29A H 0.3675 0.2583 0.3560 0.060 Uiso 1 1 calc R
H29B H 0.3971 0.2834 0.4329 0.060 Uiso 1 1 calc R
H29C H 0.2652 0.2631 0.4014 0.060 Uiso 1 1 calc R
C30 C 0.5018(4) 0.1529(3) 0.4248(2) 0.0302(11) Uani 1 1 d .
H30A H 0.5243 0.1598 0.3803 0.045 Uiso 1 1 calc R
H30B H 0.5214 0.1004 0.4407 0.045 Uiso 1 1 calc R
H30C H 0.5440 0.1902 0.4560 0.045 Uiso 1 1 calc R
C31 C 0.2339(4) -0.1097(3) 0.3847(2) 0.0294(11) Uani 1 1 d .
C32 C 0.3474(4) -0.1555(3) 0.3908(3) 0.0351(12) Uani 1 1 d .
H32A H 0.3688 -0.1638 0.3462 0.053 Uiso 1 1 calc R
H32B H 0.3366 -0.2054 0.4119 0.053 Uiso 1 1 calc R
H32C H 0.4098 -0.1266 0.4184 0.053 Uiso 1 1 calc R
C33 C 0.1985(5) -0.1018(3) 0.4553(3) 0.0470(15) Uani 1 1 d .
H33A H 0.2617 -0.0762 0.4851 0.071 Uiso 1 1 calc R
H33B H 0.1847 -0.1531 0.4729 0.071 Uiso 1 1 calc R
H33C H 0.1268 -0.0709 0.4526 0.071 Uiso 1 1 calc R
C34 C 0.1353(5) -0.1540(3) 0.3407(3) 0.0444(14) Uani 1 1 d .
H34A H 0.0619 -0.1250 0.3382 0.067 Uiso 1 1 calc R
H34B H 0.1257 -0.2050 0.3603 0.067 Uiso 1 1 calc R
H34C H 0.1557 -0.1603 0.2956 0.067 Uiso 1 1 calc R
C35 C -0.0458(4) 0.1139(3) 0.1011(3) 0.0442(14) Uani 1 1 d .
H35A H -0.0622 0.0590 0.1071 0.066 Uiso 1 1 calc R
H35B H -0.0902 0.1320 0.0589 0.066 Uiso 1 1 calc R
H35C H -0.0690 0.1435 0.1383 0.066 Uiso 1 1 calc R
C36 C 0.1476(5) 0.0816(3) 0.0215(2) 0.0422(13) Uani 1 1 d .
H36A H 0.2308 0.0894 0.0184 0.063 Uiso 1 1 calc R
H36B H 0.0997 0.1051 -0.0174 0.063 Uiso 1 1 calc R
H36C H 0.1310 0.0262 0.0224 0.063 Uiso 1 1 calc R
C37 C 0.1476(5) 0.2317(3) 0.0963(3) 0.0459(14) Uani 1 1 d .
H37A H 0.1226 0.2578 0.1349 0.069 Uiso 1 1 calc R
H37B H 0.1064 0.2542 0.0549 0.069 Uiso 1 1 calc R
H37C H 0.2322 0.2383 0.0977 0.069 Uiso 1 1 calc R
C38 C 0.4201(4) 0.1659(3) 0.2503(2) 0.0204(10) Uani 1 1 d .
N1 N 0.4397(5) 0.2225(4) 0.2368(3) 0.0716(17) Uani 1 1 d .
O1 O 0.1891(2) 0.08798(16) 0.16648(14) 0.0218(6) Uani 1 1 d .
Si1 Si 0.11242(11) 0.12725(7) 0.09921(6) 0.0249(3) Uani 1 1 d .
Th1 Th 0.317870(13) 0.044550(8) 0.244085(7) 0.01766(5) Uani 1 1 d .

loop_
_atom_site_aniso_label
_atom_site_aniso_U_11
_atom_site_aniso_U_22
_atom_site_aniso_U_33
_atom_site_aniso_U_23
_atom_site_aniso_U_13
_atom_site_aniso_U_12
C1 0.018(2) 0.021(2) 0.020(2) -0.0050(17) 0.0014(18) 0.0022(18)
C2 0.015(2) 0.022(2) 0.023(2) -0.0015(17) 0.0032(18) 0.0047(17)
C3 0.022(2) 0.018(2) 0.024(2) 0.0023(17) 0.0010(18) 0.0014(18)
C4 0.020(2) 0.017(2) 0.024(2) -0.0035(17) 0.0032(18) 0.0017(18)
C5 0.022(2) 0.022(2) 0.014(2) -0.0016(16) 0.0048(18) 0.0033(18)
C6 0.021(2) 0.030(2) 0.025(2) -0.0008(19) 0.0065(19) -0.0006(19)
C7 0.035(3) 0.038(3) 0.030(3) 0.005(2) 0.005(2) -0.010(2)
C8 0.030(3) 0.050(3) 0.028(3) 0.001(2) 0.016(2) -0.005(2)
C9 0.027(3) 0.040(3) 0.036(3) 0.008(2) 0.009(2) -0.008(2)
C10 0.018(2) 0.028(3) 0.029(2) 0.0005(19) -0.0010(19) 0.0035(19)
C11 0.021(3) 0.039(3) 0.043(3) -0.004(2) 0.001(2) 0.009(2)
C12 0.024(3) 0.038(3) 0.032(3) -0.007(2) 0.001(2) -0.003(2)
C13 0.027(3) 0.044(3) 0.033(3) 0.013(2) -0.009(2) 0.002(2)
C14 0.019(2) 0.020(2) 0.036(3) 0.0031(19) -0.001(2) -0.0015(19)
C15 0.026(3) 0.021(2) 0.058(3) 0.004(2) -0.003(2) -0.001(2)
C16 0.059(4) 0.038(3) 0.033(3) -0.012(2) 0.001(3) -0.022(3)
C17 0.035(3) 0.020(2) 0.047(3) 0.001(2) 0.005(2) -0.003(2)
C18 0.024(2) 0.023(2) 0.020(2) -0.0022(17) 0.0053(19) 0.0020(19)
C19 0.019(2) 0.030(2) 0.014(2) -0.0023(17) 0.0033(17) 0.0032(19)
C20 0.017(2) 0.027(2) 0.021(2) 0.0040(17) 0.0018(18) 0.0016(18)
C21 0.024(2) 0.028(3) 0.022(2) 0.0063(18) 0.0061(19) 0.0030(19)
C22 0.017(2) 0.035(3) 0.020(2) 0.0011(18) 0.0023(18) -0.0021(19)
C23 0.023(3) 0.033(3) 0.026(3) -0.0067(19) 0.001(2) 0.007(2)
C24 0.022(3) 0.051(3) 0.037(3) -0.007(2) -0.001(2) 0.012(2)
C25 0.033(3) 0.053(3) 0.034(3) -0.010(2) 0.007(2) 0.014(3)
C26 0.042(3) 0.032(3) 0.030(3) 0.001(2) -0.004(2) 0.012(2)
C27 0.028(3) 0.030(3) 0.026(2) -0.0075(19) 0.002(2) 0.005(2)
C28 0.036(3) 0.064(4) 0.021(3) -0.010(2) 0.001(2) 0.001(3)
C29 0.034(3) 0.040(3) 0.043(3) -0.015(2) 0.000(2) 0.001(2)
C30 0.029(3) 0.037(3) 0.024(2) -0.004(2) 0.000(2) -0.003(2)
C31 0.028(3) 0.034(3) 0.026(3) 0.012(2) 0.003(2) -0.003(2)
C32 0.039(3) 0.023(3) 0.043(3) 0.011(2) 0.006(2) 0.001(2)
C33 0.051(4) 0.050(3) 0.043(3) 0.017(3) 0.017(3) 0.004(3)
C34 0.039(3) 0.033(3) 0.061(4) 0.009(3) 0.004(3) -0.018(2)
C35 0.021(3) 0.071(4) 0.038(3) 0.013(3) -0.006(2) 0.005(3)
C36 0.038(3) 0.057(3) 0.029(3) 0.001(2) -0.001(2) 0.011(3)
C37 0.061(4) 0.035(3) 0.040(3) 0.011(2) 0.003(3) 0.002(3)
C38 0.019(2) 0.016(2) 0.025(2) -0.0009(18) 0.0007(18) -0.0053(18)
N1 0.056(4) 0.100(5) 0.054(4) -0.028(3) -0.008(3) 0.020(4)
O1 0.0189(16) 0.0210(16) 0.0249(16) 0.0007(12) 0.0010(13) 0.0020(12)
Si1 0.0201(7) 0.0316(7) 0.0222(6) 0.0048(5) 0.0006(5) 0.0031(5)
Th1 0.01563(9) 0.01971(9) 0.01747(8) 0.00073(7) 0.00193(6) 0.00134(7)

loop_
_atom_type_symbol
_atom_type_description
_atom_type_scat_dispersion_real
_atom_type_scat_dispersion_imag
_atom_type_scat_source
C C 0.0033 0.0016 'International Tables Vol C Tables 4.2.6.8 and 6.1.1.4'
H H 0.0000 0.0000 'International Tables Vol C Tables 4.2.6.8 and 6.1.1.4'
N N 0.0061 0.0033 'International Tables Vol C Tables 4.2.6.8 and 6.1.1.4'
O O 0.0106 0.0060 'International Tables Vol C Tables 4.2.6.8 and 6.1.1.4'
Si Si 0.0817 0.0704 'International Tables Vol C Tables 4.2.6.8 and 6.1.1.4'
Th Th -7.2400 8.8979 'International Tables Vol C Tables 4.2.6.8 and 6.1.1.4'

loop_
_geom_angle_atom_site_label_1
_geom_angle_atom_site_label_2
_geom_angle_atom_site_label_3
_geom_angle
C5 C1 C2 106.6(4)
C5 C1 C6 117.4(4)
C2 C1 C6 133.9(4)
C5 C1 Th1 71.2(2)
C2 C1 Th1 76.0(2)
C6 C1 Th1 129.8(3)
C3 C2 C1 105.9(4)
C3 C2 C10 120.9(4)
C1 C2 C10 132.6(4)
C3 C2 Th1 71.4(2)
C1 C2 Th1 75.3(2)
C10 C2 Th1 124.7(3)
C4 C3 C2 110.8(4)
C4 C3 Th1 74.6(2)
C2 C3 Th1 79.5(2)
C4 C3 H3 124.6
C2 C3 H3 124.6
Th1 C3 H3 113.2
C5 C4 C3 106.0(4)
C5 C4 C14 125.6(4)
C3 C4 C14 128.2(4)
C5 C4 Th1 75.6(2)
C3 C4 Th1 76.2(2)
C14 C4 Th1 117.8(3)
C4 C5 C1 110.6(4)
C4 C5 Th1 75.2(2)
C1 C5 Th1 79.7(2)
C4 C5 H5 124.7
C1 C5 H5 124.7
Th1 C5 H5 112.4
C9 C6 C7 106.4(4)
C9 C6 C1 117.6(4)
C7 C6 C1 111.2(4)
C9 C6 C8 108.1(4)
C7 C6 C8 107.7(4)
C1 C6 C8 105.4(4)
C6 C7 H7A 109.5
C6 C7 H7B 109.5
H7A C7 H7B 109.5
C6 C7 H7C 109.5
H7A C7 H7C 109.5
H7B C7 H7C 109.5
C6 C8 H8A 109.5
C6 C8 H8B 109.5
H8A C8 H8B 109.5
C6 C8 H8C 109.5
H8A C8 H8C 109.5
H8B C8 H8C 109.5
C6 C9 H9A 109.5
C6 C9 H9B 109.5
H9A C9 H9B 109.5
C6 C9 H9C 109.5
H9A C9 H9C 109.5
H9B C9 H9C 109.5
C12 C10 C2 112.9(4)
C12 C10 C13 105.4(4)
C2 C10 C13 110.7(4)
C12 C10 C11 111.8(4)
C2 C10 C11 109.7(4)
C13 C10 C11 106.1(4)
C10 C11 H11A 109.5
C10 C11 H11B 109.5
H11A C11 H11B 109.5
C10 C11 H11C 109.5
H11A C11 H11C 109.5
H11B C11 H11C 109.5
C10 C12 H12A 109.5
C10 C12 H12B 109.5
H12A C12 H12B 109.5
C10 C12 H12C 109.5
H12A C12 H12C 109.5
H12B C12 H12C 109.5
C10 C13 H13A 109.5
C10 C13 H13B 109.5
H13A C13 H13B 109.5
C10 C13 H13C 109.5
H13A C13 H13C 109.5
H13B C13 H13C 109.5
C16 C14 C4 109.5(4)
C16 C14 C15 109.4(4)
C4 C14 C15 110.6(4)
C16 C14 C17 107.9(4)
C4 C14 C17 109.6(4)
C15 C14 C17 109.7(4)
C14 C15 H15A 109.5
C14 C15 H15B 109.5
H15A C15 H15B 109.5
C14 C15 H15C 109.5
H15A C15 H15C 109.5
H15B C15 H15C 109.5
C14 C16 H16A 109.5
C14 C16 H16B 109.5
H16A C16 H16B 109.5
C14 C16 H16C 109.5
H16A C16 H16C 109.5
H16B C16 H16C 109.5
C14 C17 H17A 109.5
C14 C17 H17B 109.5
H17A C17 H17B 109.5
C14 C17 H17C 109.5
H17A C17 H17C 109.5
H17B C17 H17C 109.5
C22 C18 C19 106.8(4)
C22 C18 C23 119.7(4)
C19 C18 C23 132.3(4)
C22 C18 Th1 73.5(2)
C19 C18 Th1 78.0(2)
C23 C18 Th1 123.1(3)
C20 C19 C18 105.8(4)
C20 C19 C27 118.4(4)
C18 C19 C27 133.5(4)
C20 C19 Th1 73.3(2)
C18 C19 Th1 73.2(2)
C27 C19 Th1 131.1(3)
C21 C20 C19 111.3(4)
C21 C20 Th1 76.8(3)
C19 C20 Th1 78.2(2)
C21 C20 H20 124.3
C19 C20 H20 124.3
Th1 C20 H20 112.6
C20 C21 C22 105.2(4)
C20 C21 C31 125.9(4)
C22 C21 C31 124.6(4)
C20 C21 Th1 74.9(2)
C22 C21 Th1 72.7(2)
C31 C21 Th1 135.5(3)
C21 C22 C18 110.7(4)
C21 C22 Th1 78.5(2)
C18 C22 Th1 77.6(2)
C21 C22 H22 124.7
C18 C22 H22 124.7
Th1 C22 H22 111.3
C26 C23 C24 106.7(4)
C26 C23 C25 111.5(4)
C24 C23 C25 106.3(4)
C26 C23 C18 113.4(4)
C24 C23 C18 109.5(4)
C25 C23 C18 109.2(4)
C23 C24 H24A 109.5
C23 C24 H24B 109.5
H24A C24 H24B 109.5
C23 C24 H24C 109.5
H24A C24 H24C 109.5
H24B C24 H24C 109.5
C23 C25 H25A 109.5
C23 C25 H25B 109.5
H25A C25 H25B 109.5
C23 C25 H25C 109.5
H25A C25 H25C 109.5
H25B C25 H25C 109.5
C23 C26 H26A 109.5
C23 C26 H26B 109.5
H26A C26 H26B 109.5
C23 C26 H26C 109.5
H26A C26 H26C 109.5
H26B C26 H26C 109.5
C29 C27 C28 108.7(4)
C29 C27 C30 105.8(4)
C28 C27 C30 106.9(4)
C29 C27 C19 118.4(4)
C28 C27 C19 105.4(4)
C30 C27 C19 111.1(3)
C27 C28 H28A 109.5
C27 C28 H28B 109.5
H28A C28 H28B 109.5
C27 C28 H28C 109.5
H28A C28 H28C 109.5
H28B C28 H28C 109.5
C27 C29 H29A 109.5
C27 C29 H29B 109.5
H29A C29 H29B 109.5
C27 C29 H29C 109.5
H29A C29 H29C 109.5
H29B C29 H29C 109.5
C27 C30 H30A 109.5
C27 C30 H30B 109.5
H30A C30 H30B 109.5
C27 C30 H30C 109.5
H30A C30 H30C 109.5
H30B C30 H30C 109.5
C32 C31 C21 113.0(4)
C32 C31 C34 109.9(4)
C21 C31 C34 112.7(4)
C32 C31 C33 108.2(4)
C21 C31 C33 105.0(4)
C34 C31 C33 107.6(4)
C31 C32 H32A 109.5
C31 C32 H32B 109.5
H32A C32 H32B 109.5
C31 C32 H32C 109.5
H32A C32 H32C 109.5
H32B C32 H32C 109.5
C31 C33 H33A 109.5
C31 C33 H33B 109.5
H33A C33 H33B 109.5
C31 C33 H33C 109.5
H33A C33 H33C 109.5
H33B C33 H33C 109.5
C31 C34 H34A 109.5
C31 C34 H34B 109.5
H34A C34 H34B 109.5
C31 C34 H34C 109.5
H34A C34 H34C 109.5
H34B C34 H34C 109.5
Si1 C35 H35A 109.5
Si1 C35 H35B 109.5
H35A C35 H35B 109.5
Si1 C35 H35C 109.5
H35A C35 H35C 109.5
H35B C35 H35C 109.5
Si1 C36 H36A 109.5
Si1 C36 H36B 109.5
H36A C36 H36B 109.5
Si1 C36 H36C 109.5
H36A C36 H36C 109.5
H36B C36 H36C 109.5
Si1 C37 H37A 109.5
Si1 C37 H37B 109.5
H37A C37 H37B 109.5
Si1 C37 H37C 109.5
H37A C37 H37C 109.5
H37B C37 H37C 109.5
N1 C38 Th1 157.6(5)
Si1 O1 Th1 168.35(18)
O1 Si1 C35 110.00(19)
O1 Si1 C36 111.3(2)
C35 Si1 C36 107.8(3)
O1 Si1 C37 109.5(2)
C35 Si1 C37 110.1(3)
C36 Si1 C37 108.2(2)
O1 Th1 C38 90.77(13)
O1 Th1 C4 93.01(12)
C38 Th1 C4 125.70(14)
O1 Th1 C5 80.22(12)
C38 Th1 C5 99.45(14)
C4 Th1 C5 29.21(11)
O1 Th1 C3 122.08(11)
C38 Th1 C3 116.81(14)
C4 Th1 C3 29.21(12)
C5 Th1 C3 47.41(12)
O1 Th1 C22 92.99(12)
C38 Th1 C22 118.05(14)
C4 Th1 C22 115.79(13)
C5 Th1 C22 142.06(13)
C3 Th1 C22 112.59(12)
O1 Th1 C20 136.06(11)
C38 Th1 C20 95.07(13)
C4 Th1 C20 117.46(12)
C5 Th1 C20 140.73(12)
C3 Th1 C20 93.56(12)
C22 Th1 C20 46.48(13)
O1 Th1 C18 89.65(12)
C38 Th1 C18 89.40(14)
C4 Th1 C18 144.71(12)
C5 Th1 C18 166.58(13)
C3 Th1 C18 136.11(12)
C22 Th1 C18 28.93(12)
C20 Th1 C18 47.04(12)
O1 Th1 C21 120.10(12)
C38 Th1 C21 121.88(14)
C4 Th1 C21 102.23(12)
C5 Th1 C21 131.27(12)
C3 Th1 C21 88.47(12)
C22 Th1 C21 28.73(12)
C20 Th1 C21 28.27(12)
C18 Th1 C21 47.83(12)
O1 Th1 C1 99.48(11)
C38 Th1 C1 77.50(14)
C4 Th1 C1 48.47(12)
C5 Th1 C1 29.16(12)
C3 Th1 C1 47.52(12)
C22 Th1 C1 160.09(13)
C20 Th1 C1 124.32(12)
C18 Th1 C1 164.04(12)
C21 Th1 C1 133.38(12)
O1 Th1 C2 126.69(11)
C38 Th1 C2 87.73(13)
C4 Th1 C2 48.56(12)
C5 Th1 C2 47.75(12)
C3 Th1 C2 29.09(11)
C22 Th1 C2 133.58(12)
C20 Th1 C2 97.08(12)
C18 Th1 C2 143.56(12)
C21 Th1 C2 105.20(12)
C1 Th1 C2 28.77(11)
O1 Th1 C19 114.67(11)
C38 Th1 C19 75.78(13)
C4 Th1 C19 145.90(12)
C5 Th1 C19 164.10(12)
C3 Th1 C19 120.86(12)
C22 Th1 C19 47.12(12)
C20 Th1 C19 28.47(11)
C18 Th1 C19 28.79(12)
C21 Th1 C19 47.39(12)
C1 Th1 C19 136.36(12)
C2 Th1 C19 116.44(12)

loop_
_geom_bond_atom_site_label_1
_geom_bond_atom_site_label_2
_geom_bond_distance
C1 C5 1.431(6)
C1 C2 1.438(6)
C1 C6 1.544(6)
C1 Th1 2.890(4)
C2 C3 1.433(6)
C2 C10 1.532(6)
C2 Th1 2.898(4)
C3 C4 1.404(6)
C3 Th1 2.794(4)
C3 H3 0.9500
C4 C5 1.400(6)
C4 C14 1.527(6)
C4 Th1 2.775(4)
C5 Th1 2.780(4)
C5 H5 0.9500
C6 C9 1.530(6)
C6 C7 1.543(6)
C6 C8 1.552(6)
C7 H7A 0.9800
C7 H7B 0.9800
C7 H7C 0.9800
C8 H8A 0.9800
C8 H8B 0.9800
C8 H8C 0.9800
C9 H9A 0.9800
C9 H9B 0.9800
C9 H9C 0.9800
C10 C12 1.527(6)
C10 C13 1.540(6)
C10 C11 1.543(6)
C11 H11A 0.9800
C11 H11B 0.9800
C11 H11C 0.9800
C12 H12A 0.9800
C12 H12B 0.9800
C12 H12C 0.9800
C13 H13A 0.9800
C13 H13B 0.9800
C13 H13C 0.9800
C14 C16 1.526(6)
C14 C15 1.534(6)
C14 C17 1.542(6)
C15 H15A 0.9800
C15 H15B 0.9800
C15 H15C 0.9800
C16 H16A 0.9800
C16 H16B 0.9800
C16 H16C 0.9800
C17 H17A 0.9800
C17 H17B 0.9800
C17 H17C 0.9800
C18 C22 1.419(6)
C18 C19 1.441(6)
C18 C23 1.548(6)
C18 Th1 2.864(4)
C19 C20 1.425(6)
C19 C27 1.551(6)
C19 Th1 2.926(4)
C20 C21 1.404(6)
C20 Th1 2.863(4)
C20 H20 0.9500
C21 C22 1.416(6)
C21 C31 1.528(6)
C21 Th1 2.886(4)
C22 Th1 2.812(4)
C22 H22 0.9500
C23 C26 1.529(6)
C23 C24 1.538(6)
C23 C25 1.548(6)
C24 H24A 0.9800
C24 H24B 0.9800
C24 H24C 0.9800
C25 H25A 0.9800
C25 H25B 0.9800
C25 H25C 0.9800
C26 H26A 0.9800
C26 H26B 0.9800
C26 H26C 0.9800
C27 C29 1.524(6)
C27 C28 1.537(6)
C27 C30 1.542(6)
C28 H28A 0.9800
C28 H28B 0.9800
C28 H28C 0.9800
C29 H29A 0.9800
C29 H29B 0.9800
C29 H29C 0.9800
C30 H30A 0.9800
C30 H30B 0.9800
C30 H30C 0.9800
C31 C32 1.520(6)
C31 C34 1.541(7)
C31 C33 1.547(6)
C32 H32A 0.9800
C32 H32B 0.9800
C32 H32C 0.9800
C33 H33A 0.9800
C33 H33B 0.9800
C33 H33C 0.9800
C34 H34A 0.9800
C34 H34B 0.9800
C34 H34C 0.9800
C35 Si1 1.847(5)
C35 H35A 0.9800
C35 H35B 0.9800
C35 H35C 0.9800
C36 Si1 1.856(5)
C36 H36A 0.9800
C36 H36B 0.9800
C36 H36C 0.9800
C37 Si1 1.857(5)
C37 H37A 0.9800
C37 H37B 0.9800
C37 H37C 0.9800
C38 N1 1.051(6)
C38 Th1 2.403(4)
O1 Si1 1.655(3)
O1 Th1 2.132(3)
